data_4031149
loop_
_publ_author_name
'Barton, Benita'
'Caira, Mino R.'
'Hosten, Eric C.'
'McCleland, Cedric W.'
'Weitz, Selwyn'

_publ_section_title
;
 Clathrates of TETROL: Further Aspects of the Selective Inclusion of
 Methylcyclohexanones in Their Energetically Unfavorable Axial Methyl
 Conformations.
;
_journal_issue 14
_journal_name_full 'The Journal of organic chemistry'
_journal_page_first 7184
_journal_page_last 7192
_journal_paper_doi 10.1021/acs.joc.5b01067
_journal_volume 80
_journal_year 2015
_chemical_absolute_configuration syn
_chemical_formula_moiety 'C28 H26 O4, C7 H12 O'
_chemical_formula_sum 'C35 H38 O5'
_chemical_formula_weight 538.65
_chemical_melting_point 421
_chemical_name_systematic
;
(+)-(2R,3R)-tetraphenylbutane-1,2,3,4-tetraol /2-methylcyclohexanone (1:1)
;
_space_group_crystal_system orthorhombic
_space_group_IT_number 19
_space_group_name_Hall 'P 2ac 2ab'
_space_group_name_H-M_alt 'P 21 21 21'
_symmetry_space_group_name_Hall 'P 2ac 2ab'
_symmetry_space_group_name_H-M 'P 21 21 21'
_atom_sites_solution_hydrogens geom
_audit_creation_method SHELXL-2014
_cell_angle_alpha 90
_cell_angle_beta 90
_cell_angle_gamma 90
_cell_formula_units_Z 4
_cell_length_a 10.3843(3)
_cell_length_b 15.2193(3)
_cell_length_c 18.2734(4)
_cell_measurement_reflns_used 8716
_cell_measurement_temperature 200(2)
_cell_measurement_theta_max 28.19
_cell_measurement_theta_min 2.26
_cell_volume 2887.96(12)
_computing_cell_refinement 'APEX2 v2011.4-1 (Bruker AXS)'
_computing_data_collection 'Bruker Instrument Service v2011.4.0.0'
_computing_data_reduction 'SAINT V7.68A (Bruker AXS, 2009)'
_computing_structure_refinement 'SHELXL-2014 (Sheldrick, 2014)'
_computing_structure_solution 'SHELXS-2013 (Sheldrick, 2014)'
_diffrn_ambient_temperature 200(2)
_diffrn_detector_area_resol_mean 8.3333
_diffrn_measured_fraction_theta_full 0.999
_diffrn_measured_fraction_theta_max 0.985
_diffrn_measurement_device_type 'Bruker APEX-II CCD'
_diffrn_measurement_method '\f and \w scans'
_diffrn_radiation_monochromator graphite
_diffrn_radiation_source 'sealed tube'
_diffrn_radiation_type MoK\a
_diffrn_radiation_wavelength 0.71073
_diffrn_reflns_av_R_equivalents 0.0124
_diffrn_reflns_av_unetI/netI 0.0198
_diffrn_reflns_laue_measured_fraction_full 0.999
_diffrn_reflns_laue_measured_fraction_max 0.985
_diffrn_reflns_limit_h_max 7
_diffrn_reflns_limit_h_min -13
_diffrn_reflns_limit_k_max 20
_diffrn_reflns_limit_k_min -20
_diffrn_reflns_limit_l_max 24
_diffrn_reflns_limit_l_min -24
_diffrn_reflns_number 15292
_diffrn_reflns_point_group_measured_fraction_full 0.974
_diffrn_reflns_point_group_measured_fraction_max 0.935
_diffrn_reflns_theta_full 25.242
_diffrn_reflns_theta_max 28.304
_diffrn_reflns_theta_min 1.741
_exptl_absorpt_coefficient_mu 0.082
_exptl_absorpt_correction_T_max 1.0000
_exptl_absorpt_correction_T_min 0.8849
_exptl_absorpt_correction_type numerical
_exptl_absorpt_process_details 'SADABS V2008/1 (Bruker AXS)'
_exptl_crystal_colour colourless
_exptl_crystal_density_diffrn 1.239
_exptl_crystal_density_meas ?
_exptl_crystal_description block
_exptl_crystal_F_000 1152
_exptl_crystal_size_max 0.702
_exptl_crystal_size_mid 0.352
_exptl_crystal_size_min 0.281
_refine_diff_density_max 0.220
_refine_diff_density_min -0.174
_refine_diff_density_rms 0.032
_refine_ls_abs_structure_details
;
 Flack x determined using 2378 quotients [(I+)-(I-)]/[(I+)+(I-)]
 (Parsons, Flack and Wagner, Acta Cryst. B69 (2013) 249-259).
;
_refine_ls_abs_structure_Flack -0.31(19)
_refine_ls_extinction_method none
_refine_ls_goodness_of_fit_ref 1.030
_refine_ls_hydrogen_treatment constr
_refine_ls_matrix_type full
_refine_ls_number_parameters 440
_refine_ls_number_reflns 6716
_refine_ls_number_restraints 0
_refine_ls_restrained_S_all 1.030
_refine_ls_R_factor_all 0.0400
_refine_ls_R_factor_gt 0.0335
_refine_ls_shift/su_max 0.000
_refine_ls_shift/su_mean 0.000
_refine_ls_structure_factor_coef Fsqd
_refine_ls_weighting_details 'w=1/[\s^2^(Fo^2^)+(0.0432P)^2^+0.4205P] where P=(Fo^2^+2Fc^2^)/3'
_refine_ls_weighting_scheme calc
_refine_ls_wR_factor_gt 0.0820
_refine_ls_wR_factor_ref 0.0862
_reflns_Friedel_coverage 0.698
_reflns_friedel_fraction_full 0.941
_reflns_friedel_fraction_max 0.871
_reflns_number_gt 6013
_reflns_number_total 6716
_reflns_threshold_expression 'I > 2\s(I)'
_cod_data_source_file jo5b01067_si_002.cif
_cod_data_source_block da065
_cod_depositor_comments
;
The following automatic conversions were performed:

'_exptl_crystal_density_meas' value 'not measured' was changed to '?'
- the value is perceived as not measured.

Automatic conversion script
Id: cif_fix_values 3271 2015-04-21 07:52:19Z andrius 

 Adding full bibliography for 4031148--4031151.cif.
;
_cod_database_code 4031149
_shelx_space_group_comment
;
The symmetry employed for this shelxl refinement is uniquely defined
by the following loop, which should always be used as a source of
symmetry information in preference to the above space-group names.
They are only intended as comments.
;
_shelx_estimated_absorpt_t_min 0.945
_shelx_estimated_absorpt_t_max 0.977
_shelxl_version_number 2014-1

loop_
_space_group_symop_operation_xyz
'x, y, z'
'-x+1/2, -y, z+1/2'
'x+1/2, -y+1/2, -z'
'-x, y+1/2, -z+1/2'

loop_
_atom_site_label
_atom_site_type_symbol
_atom_site_fract_x
_atom_site_fract_y
_atom_site_fract_z
_atom_site_U_iso_or_equiv
_atom_site_adp_type
_atom_site_occupancy
_atom_site_site_symmetry_order
_atom_site_calc_flag
_atom_site_refinement_flags_posn
_atom_site_refinement_flags_adp
_atom_site_refinement_flags_occupancy
_atom_site_disorder_assembly
_atom_site_disorder_group
O1 O -0.18466(12) 0.11511(7) 0.53190(6) 0.0271(2) Uani 1 1 d . . . . .
H1 H -0.1862 0.1640 0.5532 0.041 Uiso 1 1 calc R U . . .
O2 O 0.05372(13) 0.19720(7) 0.54956(6) 0.0301(3) Uani 1 1 d . . . . .
H2A H 0.1099 0.2021 0.5824 0.045 Uiso 1 1 calc R U . . .
O3 O -0.04396(13) 0.15857(9) 0.40911(7) 0.0341(3) Uani 1 1 d . . . . .
H3A H -0.1085 0.1604 0.4368 0.051 Uiso 1 1 calc R U . . .
O4 O 0.20718(13) 0.22439(7) 0.43080(7) 0.0325(3) Uani 1 1 d . . . . .
H4 H 0.1588 0.2382 0.4658 0.049 Uiso 1 1 calc R U . . .
C1 C -0.07581(16) 0.06555(10) 0.55684(8) 0.0225(3) Uani 1 1 d . . . . .
C2 C 0.04792(16) 0.10782(9) 0.52555(8) 0.0225(3) Uani 1 1 d . . . . .
H2 H 0.1244 0.0756 0.5452 0.027 Uiso 1 1 calc R U . . .
C3 C 0.05221(16) 0.10527(10) 0.44121(8) 0.0234(3) Uani 1 1 d . . . . .
H3 H 0.0369 0.0433 0.4253 0.028 Uiso 1 1 calc R U . . .
C4 C 0.18390(17) 0.13470(10) 0.41062(8) 0.0245(3) Uani 1 1 d . . . . .
C11 C -0.07461(18) 0.06331(10) 0.64099(8) 0.0265(3) Uani 1 1 d . . . . .
C12 C 0.0382(2) 0.05286(12) 0.68086(9) 0.0336(4) Uani 1 1 d . . . . .
H12 H 0.1182 0.0493 0.6559 0.040 Uiso 1 1 calc R U . . .
C13 C 0.0358(2) 0.04757(14) 0.75698(10) 0.0445(5) Uani 1 1 d . . . . .
H13 H 0.1138 0.0405 0.7835 0.053 Uiso 1 1 calc R U . . .
C14 C -0.0798(3) 0.05261(15) 0.79378(10) 0.0499(6) Uani 1 1 d . . . . .
H14 H -0.0817 0.0488 0.8457 0.060 Uiso 1 1 calc R U . . .
C15 C -0.1925(3) 0.06316(16) 0.75502(11) 0.0506(5) Uani 1 1 d . . . . .
H15 H -0.2722 0.0669 0.7803 0.061 Uiso 1 1 calc R U . . .
C16 C -0.1903(2) 0.06833(13) 0.67882(10) 0.0389(4) Uani 1 1 d . . . . .
H16 H -0.2686 0.0754 0.6526 0.047 Uiso 1 1 calc R U . . .
C21 C -0.08977(17) -0.02794(10) 0.52668(8) 0.0248(3) Uani 1 1 d . . . . .
C22 C -0.00059(19) -0.09193(11) 0.54584(11) 0.0340(4) Uani 1 1 d . . . . .
H22 H 0.0657 -0.0782 0.5798 0.041 Uiso 1 1 calc R U . . .
C23 C -0.0070(2) -0.17588(12) 0.51601(12) 0.0433(5) Uani 1 1 d . . . . .
H23 H 0.0550 -0.2190 0.5293 0.052 Uiso 1 1 calc R U . . .
C24 C -0.1035(2) -0.19641(12) 0.46702(11) 0.0420(5) Uani 1 1 d . . . . .
H24 H -0.1080 -0.2536 0.4464 0.050 Uiso 1 1 calc R U . . .
C25 C -0.1931(2) -0.13399(12) 0.44815(10) 0.0409(4) Uani 1 1 d . . . . .
H25 H -0.2599 -0.1486 0.4148 0.049 Uiso 1 1 calc R U . . .
C26 C -0.18692(19) -0.04941(11) 0.47739(9) 0.0314(4) Uani 1 1 d . . . . .
H26 H -0.2489 -0.0066 0.4637 0.038 Uiso 1 1 calc R U . . .
C31 C 0.28912(17) 0.07465(11) 0.44184(8) 0.0272(3) Uani 1 1 d . . . . .
C32 C 0.38926(19) 0.10723(14) 0.48372(11) 0.0394(4) Uani 1 1 d . . . . .
H32 H 0.3963 0.1687 0.4920 0.047 Uiso 1 1 calc R U . . .
C33 C 0.4801(2) 0.04997(17) 0.51379(12) 0.0512(6) Uani 1 1 d . . . . .
H33 H 0.5489 0.0729 0.5423 0.061 Uiso 1 1 calc R U . . .
C34 C 0.4713(2) -0.03900(16) 0.50271(12) 0.0488(6) Uani 1 1 d . . . . .
H34 H 0.5327 -0.0775 0.5241 0.059 Uiso 1 1 calc R U . . .
C35 C 0.3732(2) -0.07215(14) 0.46045(11) 0.0439(5) Uani 1 1 d . . . . .
H35 H 0.3671 -0.1337 0.4523 0.053 Uiso 1 1 calc R U . . .
C36 C 0.28309(19) -0.01605(11) 0.42979(9) 0.0336(4) Uani 1 1 d . . . . .
H36 H 0.2162 -0.0395 0.4001 0.040 Uiso 1 1 calc R U . . .
C41 C 0.18808(18) 0.13040(10) 0.32653(9) 0.0282(4) Uani 1 1 d . . . . .
C42 C 0.1150(2) 0.07146(12) 0.28626(10) 0.0371(4) Uani 1 1 d . . . . .
H42 H 0.0577 0.0327 0.3107 0.044 Uiso 1 1 calc R U . . .
C43 C 0.1251(2) 0.06854(14) 0.21011(10) 0.0455(5) Uani 1 1 d . . . . .
H43 H 0.0746 0.0278 0.1831 0.055 Uiso 1 1 calc R U . . .
C44 C 0.2075(2) 0.12420(16) 0.17401(10) 0.0478(6) Uani 1 1 d . . . . .
H44 H 0.2139 0.1222 0.1222 0.057 Uiso 1 1 calc R U . . .
C45 C 0.2804(2) 0.18262(16) 0.21323(12) 0.0501(6) Uani 1 1 d . . . . .
H45 H 0.3376 0.2212 0.1884 0.060 Uiso 1 1 calc R U . . .
C46 C 0.2712(2) 0.18587(13) 0.28931(11) 0.0395(4) Uani 1 1 d . . . . .
H46 H 0.3225 0.2265 0.3159 0.047 Uiso 1 1 calc R U . . .
O5_a O 0.2588(6) 0.1954(6) 0.6418(3) 0.0352(17) Uani 0.645(6) 1 d . . P A 1
C5_a C 0.4779(5) 0.1676(3) 0.7224(3) 0.0590(12) Uani 0.645(6) 1 d . . P A 1
H5A_a H 0.5516 0.1670 0.7559 0.088 Uiso 0.645(6) 1 calc R U P A 1
H5B_a H 0.5087 0.1740 0.6720 0.088 Uiso 0.645(6) 1 calc R U P A 1
H5C_a H 0.4299 0.1125 0.7271 0.088 Uiso 0.645(6) 1 calc R U P A 1
C51_a C 0.2769(11) 0.2493(8) 0.6926(7) 0.034(2) Uani 0.645(6) 1 d . . P A 1
C52_a C 0.3914(4) 0.2432(3) 0.74108(18) 0.0323(8) Uani 0.645(6) 1 d . . P A 1
H52_a H 0.4425 0.2982 0.7337 0.039 Uiso 0.645(6) 1 calc R U P A 1
C53_a C 0.3467(7) 0.2427(5) 0.8206(3) 0.0542(16) Uani 0.645(6) 1 d . . P A 1
H53A_a H 0.2975 0.1882 0.8302 0.065 Uiso 0.645(6) 1 calc R U P A 1
H53B_a H 0.4229 0.2429 0.8532 0.065 Uiso 0.645(6) 1 calc R U P A 1
C54_a C 0.2630(5) 0.3216(4) 0.8380(2) 0.0618(13) Uani 0.645(6) 1 d . . P A 1
H54A_a H 0.2338 0.3182 0.8895 0.074 Uiso 0.645(6) 1 calc R U P A 1
H54B_a H 0.3140 0.3760 0.8321 0.074 Uiso 0.645(6) 1 calc R U P A 1
C55_a C 0.1474(5) 0.3247(3) 0.7880(2) 0.0594(12) Uani 0.645(6) 1 d . . P A 1
H55A_a H 0.0968 0.3784 0.7984 0.071 Uiso 0.645(6) 1 calc R U P A 1
H55B_a H 0.0917 0.2732 0.7976 0.071 Uiso 0.645(6) 1 calc R U P A 1
C56_a C 0.1882(6) 0.3248(3) 0.7072(3) 0.0511(12) Uani 0.645(6) 1 d . . P A 1
H56A_a H 0.1111 0.3200 0.6756 0.061 Uiso 0.645(6) 1 calc R U P A 1
H56B_a H 0.2324 0.3807 0.6955 0.061 Uiso 0.645(6) 1 calc R U P A 1
O6_b O 0.2545(18) 0.1923(14) 0.6438(10) 0.069(5) Uani 0.355(6) 1 d . . P A 2
C6_b C 0.1135(11) 0.3282(7) 0.6902(7) 0.097(4) Uani 0.355(6) 1 d . . P A 2
H6A_b H 0.0603 0.2751 0.6881 0.146 Uiso 0.355(6) 1 calc R U P A 2
H6B_b H 0.1294 0.3497 0.6404 0.146 Uiso 0.355(6) 1 calc R U P A 2
H6C_b H 0.0686 0.3736 0.7184 0.146 Uiso 0.355(6) 1 calc R U P A 2
C61_b C 0.307(2) 0.2323(17) 0.6914(16) 0.039(4) Uani 0.355(6) 1 d . . P A 2
C62_b C 0.2393(9) 0.3073(6) 0.7263(5) 0.0463(19) Uani 0.355(6) 1 d . . P A 2
H62_b H 0.2959 0.3602 0.7218 0.056 Uiso 0.355(6) 1 calc R U P A 2
C63_b C 0.2225(11) 0.2871(7) 0.8089(5) 0.071(3) Uani 0.355(6) 1 d . . P A 2
H63A_b H 0.1871 0.3397 0.8337 0.085 Uiso 0.355(6) 1 calc R U P A 2
H63B_b H 0.1597 0.2387 0.8149 0.085 Uiso 0.355(6) 1 calc R U P A 2
C64_b C 0.3467(18) 0.2618(11) 0.8448(5) 0.068(4) Uani 0.355(6) 1 d . . P A 2
H64A_b H 0.3303 0.2473 0.8968 0.082 Uiso 0.355(6) 1 calc R U P A 2
H64B_b H 0.4066 0.3123 0.8433 0.082 Uiso 0.355(6) 1 calc R U P A 2
C65_b C 0.4096(10) 0.1833(6) 0.8076(4) 0.066(3) Uani 0.355(6) 1 d . . P A 2
H65A_b H 0.4934 0.1701 0.8310 0.079 Uiso 0.355(6) 1 calc R U P A 2
H65B_b H 0.3537 0.1309 0.8122 0.079 Uiso 0.355(6) 1 calc R U P A 2
C66_b C 0.4295(8) 0.2057(6) 0.7276(4) 0.0377(16) Uani 0.355(6) 1 d . . P A 2
H66A_b H 0.4926 0.2542 0.7235 0.045 Uiso 0.355(6) 1 calc R U P A 2
H66B_b H 0.4655 0.1539 0.7019 0.045 Uiso 0.355(6) 1 calc R U P A 2

loop_
_atom_site_aniso_label
_atom_site_aniso_U_11
_atom_site_aniso_U_22
_atom_site_aniso_U_33
_atom_site_aniso_U_23
_atom_site_aniso_U_13
_atom_site_aniso_U_12
O1 0.0238(6) 0.0269(5) 0.0305(5) -0.0021(4) -0.0036(5) 0.0060(5)
O2 0.0351(7) 0.0247(5) 0.0306(6) -0.0055(4) -0.0041(5) -0.0034(5)
O3 0.0278(7) 0.0466(7) 0.0279(6) 0.0076(5) -0.0019(5) 0.0081(6)
O4 0.0366(7) 0.0230(5) 0.0378(6) -0.0037(4) 0.0068(6) -0.0062(5)
C1 0.0205(8) 0.0238(7) 0.0233(6) -0.0002(6) -0.0021(6) 0.0026(6)
C2 0.0225(8) 0.0213(7) 0.0237(6) -0.0010(5) -0.0033(6) 0.0010(6)
C3 0.0237(8) 0.0232(7) 0.0234(6) -0.0001(5) -0.0027(6) -0.0006(6)
C4 0.0278(9) 0.0196(6) 0.0261(7) -0.0007(5) 0.0001(7) -0.0025(7)
C11 0.0303(9) 0.0241(7) 0.0250(7) -0.0004(6) 0.0006(7) 0.0008(7)
C12 0.0334(10) 0.0391(9) 0.0282(8) 0.0030(7) -0.0013(7) -0.0022(8)
C13 0.0512(13) 0.0527(11) 0.0294(8) 0.0046(8) -0.0102(9) -0.0041(10)
C14 0.0658(16) 0.0594(13) 0.0244(8) 0.0013(8) 0.0039(10) 0.0035(12)
C15 0.0525(14) 0.0645(13) 0.0347(9) 0.0010(9) 0.0154(10) 0.0107(12)
C16 0.0352(11) 0.0489(11) 0.0326(8) 0.0005(8) 0.0036(8) 0.0078(9)
C21 0.0250(8) 0.0251(7) 0.0243(7) 0.0003(5) 0.0037(7) -0.0015(6)
C22 0.0342(10) 0.0276(8) 0.0403(9) -0.0005(7) -0.0053(8) 0.0020(8)
C23 0.0508(13) 0.0274(8) 0.0518(11) 0.0000(8) 0.0003(10) 0.0074(9)
C24 0.0584(14) 0.0261(8) 0.0414(9) -0.0058(7) 0.0055(10) -0.0072(9)
C25 0.0489(12) 0.0360(9) 0.0377(9) -0.0048(7) -0.0059(9) -0.0115(9)
C26 0.0306(9) 0.0305(8) 0.0332(8) 0.0001(6) -0.0025(8) -0.0015(8)
C31 0.0244(9) 0.0319(8) 0.0253(7) 0.0023(6) 0.0032(6) 0.0007(7)
C32 0.0283(10) 0.0475(11) 0.0424(10) 0.0027(8) -0.0021(8) -0.0044(8)
C33 0.0279(11) 0.0775(16) 0.0482(11) 0.0083(11) -0.0086(9) -0.0009(11)
C34 0.0357(12) 0.0663(14) 0.0445(11) 0.0187(10) 0.0039(9) 0.0189(11)
C35 0.0491(12) 0.0411(10) 0.0414(10) 0.0095(8) 0.0069(10) 0.0152(10)
C36 0.0363(10) 0.0324(8) 0.0319(8) 0.0006(7) -0.0004(8) 0.0054(8)
C41 0.0297(9) 0.0274(7) 0.0276(7) 0.0032(6) 0.0013(7) 0.0082(8)
C42 0.0444(11) 0.0367(9) 0.0301(8) -0.0013(7) -0.0016(8) 0.0028(9)
C43 0.0527(13) 0.0524(11) 0.0315(9) -0.0073(9) -0.0055(9) 0.0123(11)
C44 0.0527(14) 0.0637(13) 0.0271(8) 0.0051(8) 0.0043(9) 0.0254(12)
C45 0.0513(14) 0.0598(13) 0.0391(10) 0.0177(9) 0.0145(10) 0.0102(11)
C46 0.0408(11) 0.0420(10) 0.0358(9) 0.0066(8) 0.0056(9) 0.0009(9)
O5_a 0.028(3) 0.049(4) 0.029(2) -0.011(2) -0.0077(19) -0.009(3)
C5_a 0.051(3) 0.052(2) 0.073(3) -0.002(2) -0.005(2) 0.013(2)
C51_a 0.033(4) 0.041(5) 0.026(2) 0.000(3) -0.004(3) -0.009(3)
C52_a 0.0306(19) 0.0316(17) 0.0347(16) 0.0013(14) -0.0042(14) -0.0010(15)
C53_a 0.052(3) 0.080(5) 0.031(3) 0.010(3) -0.003(3) 0.002(3)
C54_a 0.067(3) 0.087(3) 0.0312(17) -0.014(2) 0.0066(18) -0.002(3)
C55_a 0.054(3) 0.068(3) 0.056(2) -0.0131(19) 0.005(2) 0.014(2)
C56_a 0.051(3) 0.057(3) 0.045(2) -0.0082(18) -0.011(2) 0.021(3)
O6_b 0.082(11) 0.045(8) 0.080(9) -0.008(6) 0.009(7) -0.010(8)
C6_b 0.062(6) 0.082(6) 0.147(10) -0.071(7) -0.027(7) 0.039(5)
C61_b 0.043(10) 0.035(7) 0.040(5) 0.001(4) 0.013(7) -0.009(6)
C62_b 0.042(5) 0.043(4) 0.054(5) -0.013(3) -0.009(4) 0.003(3)
C63_b 0.073(7) 0.089(6) 0.050(5) -0.024(5) 0.018(5) -0.023(6)
C64_b 0.091(8) 0.086(8) 0.029(5) -0.001(5) 0.000(6) -0.022(6)
C65_b 0.087(7) 0.065(5) 0.046(4) 0.014(3) -0.016(4) -0.009(5)
C66_b 0.038(5) 0.034(4) 0.041(3) 0.003(3) -0.010(3) 0.002(3)

loop_
_atom_type_symbol
_atom_type_description
_atom_type_scat_dispersion_real
_atom_type_scat_dispersion_imag
_atom_type_scat_source
C C 0.0033 0.0016 'International Tables Vol C Tables 4.2.6.8 and 6.1.1.4'
H H 0.0000 0.0000 'International Tables Vol C Tables 4.2.6.8 and 6.1.1.4'
O O 0.0106 0.0060 'International Tables Vol C Tables 4.2.6.8 and 6.1.1.4'

loop_
_geom_angle_atom_site_label_1
_geom_angle_atom_site_label_2
_geom_angle_atom_site_label_3
_geom_angle
C1 O1 H1 109.5
C2 O2 H2A 109.5
C3 O3 H3A 109.5
C4 O4 H4 109.5
O1 C1 C21 107.44(13)
O1 C1 C11 109.63(13)
C21 C1 C11 109.85(12)
O1 C1 C2 108.59(12)
C21 C1 C2 109.38(12)
C11 C1 C2 111.84(13)
O2 C2 C3 109.22(12)
O2 C2 C1 108.50(12)
C3 C2 C1 112.51(12)
O2 C2 H2 108.9
C3 C2 H2 108.9
C1 C2 H2 108.9
O3 C3 C2 112.31(13)
O3 C3 C4 108.00(12)
C2 C3 C4 112.34(13)
O3 C3 H3 108.0
C2 C3 H3 108.0
C4 C3 H3 108.0
O4 C4 C31 110.56(14)
O4 C4 C41 107.01(12)
C31 C4 C41 109.02(13)
O4 C4 C3 109.41(13)
C31 C4 C3 108.87(12)
C41 C4 C3 111.98(14)
C16 C11 C12 118.35(15)
C16 C11 C1 119.32(16)
C12 C11 C1 122.27(16)
C11 C12 C13 121.02(19)
C11 C12 H12 119.5
C13 C12 H12 119.5
C14 C13 C12 120.0(2)
C14 C13 H13 120.0
C12 C13 H13 120.0
C15 C14 C13 119.70(17)
C15 C14 H14 120.2
C13 C14 H14 120.2
C14 C15 C16 120.4(2)
C14 C15 H15 119.8
C16 C15 H15 119.8
C11 C16 C15 120.5(2)
C11 C16 H16 119.7
C15 C16 H16 119.7
C22 C21 C26 118.82(15)
C22 C21 C1 119.82(15)
C26 C21 C1 121.29(15)
C21 C22 C23 120.91(18)
C21 C22 H22 119.5
C23 C22 H22 119.5
C24 C23 C22 119.80(19)
C24 C23 H23 120.1
C22 C23 H23 120.1
C25 C24 C23 119.89(17)
C25 C24 H24 120.1
C23 C24 H24 120.1
C24 C25 C26 120.72(19)
C24 C25 H25 119.6
C26 C25 H25 119.6
C21 C26 C25 119.86(17)
C21 C26 H26 120.1
C25 C26 H26 120.1
C32 C31 C36 118.32(17)
C32 C31 C4 121.85(16)
C36 C31 C4 119.81(15)
C31 C32 C33 120.1(2)
C31 C32 H32 119.9
C33 C32 H32 119.9
C34 C33 C32 120.8(2)
C34 C33 H33 119.6
C32 C33 H33 119.6
C33 C34 C35 119.64(19)
C33 C34 H34 120.2
C35 C34 H34 120.2
C34 C35 C36 120.1(2)
C34 C35 H35 119.9
C36 C35 H35 119.9
C35 C36 C31 120.95(19)
C35 C36 H36 119.5
C31 C36 H36 119.5
C42 C41 C46 118.33(16)
C42 C41 C4 122.84(15)
C46 C41 C4 118.80(16)
C41 C42 C43 120.6(2)
C41 C42 H42 119.7
C43 C42 H42 119.7
C44 C43 C42 120.4(2)
C44 C43 H43 119.8
C42 C43 H43 119.8
C45 C44 C43 119.57(18)
C45 C44 H44 120.2
C43 C44 H44 120.2
C44 C45 C46 120.5(2)
C44 C45 H45 119.8
C46 C45 H45 119.8
C41 C46 C45 120.7(2)
C41 C46 H46 119.7
C45 C46 H46 119.7
C52_a C5_a H5A_a 109.5
C52_a C5_a H5B_a 109.5
H5A_a C5_a H5B_a 109.5
C52_a C5_a H5C_a 109.5
H5A_a C5_a H5C_a 109.5
H5B_a C5_a H5C_a 109.5
O5_a C51_a C52_a 121.4(7)
O5_a C51_a C56_a 122.9(10)
C52_a C51_a C56_a 115.6(9)
C51_a C52_a C5_a 113.0(5)
C51_a C52_a C53_a 109.0(6)
C5_a C52_a C53_a 113.3(4)
C51_a C52_a H52_a 107.1
C5_a C52_a H52_a 107.1
C53_a C52_a H52_a 107.1
C54_a C53_a C52_a 111.7(5)
C54_a C53_a H53A_a 109.3
C52_a C53_a H53A_a 109.3
C54_a C53_a H53B_a 109.3
C52_a C53_a H53B_a 109.3
H53A_a C53_a H53B_a 107.9
C55_a C54_a C53_a 110.8(4)
C55_a C54_a H54A_a 109.5
C53_a C54_a H54A_a 109.5
C55_a C54_a H54B_a 109.5
C53_a C54_a H54B_a 109.5
H54A_a C54_a H54B_a 108.1
C54_a C55_a C56_a 111.2(4)
C54_a C55_a H55A_a 109.4
C56_a C55_a H55A_a 109.4
C54_a C55_a H55B_a 109.4
C56_a C55_a H55B_a 109.4
H55A_a C55_a H55B_a 108.0
C51_a C56_a C55_a 109.9(6)
C51_a C56_a H56A_a 109.7
C55_a C56_a H56A_a 109.7
C51_a C56_a H56B_a 109.7
C55_a C56_a H56B_a 109.7
H56A_a C56_a H56B_a 108.2
C62_b C6_b H6A_b 109.5
C62_b C6_b H6B_b 109.5
H6A_b C6_b H6B_b 109.5
C62_b C6_b H6C_b 109.5
H6A_b C6_b H6C_b 109.5
H6B_b C6_b H6C_b 109.5
O6_b C61_b C62_b 119.2(19)
O6_b C61_b C66_b 125.1(18)
C62_b C61_b C66_b 115(2)
C61_b C62_b C6_b 112.8(12)
C61_b C62_b C63_b 108.6(12)
C6_b C62_b C63_b 111.9(9)
C61_b C62_b H62_b 107.8
C6_b C62_b H62_b 107.8
C63_b C62_b H62_b 107.8
C64_b C63_b C62_b 112.3(8)
C64_b C63_b H63A_b 109.1
C62_b C63_b H63A_b 109.1
C64_b C63_b H63B_b 109.1
C62_b C63_b H63B_b 109.1
H63A_b C63_b H63B_b 107.9
C63_b C64_b C65_b 112.1(9)
C63_b C64_b H64A_b 109.2
C65_b C64_b H64A_b 109.2
C63_b C64_b H64B_b 109.2
C65_b C64_b H64B_b 109.2
H64A_b C64_b H64B_b 107.9
C66_b C65_b C64_b 108.2(8)
C66_b C65_b H65A_b 110.1
C64_b C65_b H65A_b 110.1
C66_b C65_b H65B_b 110.1
C64_b C65_b H65B_b 110.1
H65A_b C65_b H65B_b 108.4
C61_b C66_b C65_b 111.9(12)
C61_b C66_b H66A_b 109.2
C65_b C66_b H66A_b 109.2
C61_b C66_b H66B_b 109.2
C65_b C66_b H66B_b 109.2
H66A_b C66_b H66B_b 107.9

loop_
_geom_bond_atom_site_label_1
_geom_bond_atom_site_label_2
_geom_bond_distance
O1 C1 1.4333(19)
O1 H1 0.8400
O2 C2 1.4306(17)
O2 H2A 0.8400
O3 C3 1.414(2)
O3 H3A 0.8400
O4 C4 1.4345(18)
O4 H4 0.8400
C1 C21 1.533(2)
C1 C11 1.538(2)
C1 C2 1.546(2)
C2 C3 1.542(2)
C2 H2 1.0000
C3 C4 1.544(2)
C3 H3 1.0000
C4 C31 1.534(2)
C4 C41 1.539(2)
C11 C16 1.388(3)
C11 C12 1.388(3)
C12 C13 1.394(2)
C12 H12 0.9500
C13 C14 1.378(3)
C13 H13 0.9500
C14 C15 1.377(4)
C14 H14 0.9500
C15 C16 1.395(3)
C15 H15 0.9500
C16 H16 0.9500
C21 C22 1.389(2)
C21 C26 1.391(2)
C22 C23 1.391(3)
C22 H22 0.9500
C23 C24 1.380(3)
C23 H23 0.9500
C24 C25 1.373(3)
C24 H24 0.9500
C25 C26 1.395(2)
C25 H25 0.9500
C26 H26 0.9500
C31 C32 1.383(3)
C31 C36 1.399(2)
C32 C33 1.397(3)
C32 H32 0.9500
C33 C34 1.372(4)
C33 H33 0.9500
C34 C35 1.375(3)
C34 H34 0.9500
C35 C36 1.385(3)
C35 H35 0.9500
C36 H36 0.9500
C41 C42 1.386(3)
C41 C46 1.386(3)
C42 C43 1.396(3)
C42 H42 0.9500
C43 C44 1.373(3)
C43 H43 0.9500
C44 C45 1.370(4)
C44 H44 0.9500
C45 C46 1.394(3)
C45 H45 0.9500
C46 H46 0.9500
O5_a C51_a 1.252(14)
C5_a C52_a 1.499(6)
C5_a H5A_a 0.9800
C5_a H5B_a 0.9800
C5_a H5C_a 0.9800
C51_a C52_a 1.486(13)
C51_a C56_a 1.497(10)
C52_a C53_a 1.525(6)
C52_a H52_a 1.0000
C53_a C54_a 1.515(9)
C53_a H53A_a 0.9900
C53_a H53B_a 0.9900
C54_a C55_a 1.509(7)
C54_a H54A_a 0.9900
C54_a H54B_a 0.9900
C55_a C56_a 1.535(6)
C55_a H55A_a 0.9900
C55_a H55B_a 0.9900
C56_a H56A_a 0.9900
C56_a H56B_a 0.9900
O6_b C61_b 1.19(3)
C6_b C62_b 1.498(13)
C6_b H6A_b 0.9800
C6_b H6B_b 0.9800
C6_b H6C_b 0.9800
C61_b C62_b 1.48(2)
C61_b C66_b 1.49(2)
C62_b C63_b 1.551(12)
C62_b H62_b 1.0000
C63_b C64_b 1.50(2)
C63_b H63A_b 0.9900
C63_b H63B_b 0.9900
C64_b C65_b 1.521(16)
C64_b H64A_b 0.9900
C64_b H64B_b 0.9900
C65_b C66_b 1.516(9)
C65_b H65A_b 0.9900
C65_b H65B_b 0.9900
C66_b H66A_b 0.9900
C66_b H66B_b 0.9900

loop_
_geom_hbond_atom_site_label_D
_geom_hbond_atom_site_label_H
_geom_hbond_atom_site_label_A
_geom_hbond_distance_DH
_geom_hbond_distance_HA
_geom_hbond_distance_DA
_geom_hbond_angle_DHA
_geom_hbond_site_symmetry_A
O1 H1 O4 0.84 2.05 2.7736(15) 144.1 3_456
O2 H2A O5_a 0.84 1.89 2.716(5) 166.5 .
O3 H3A O1 0.84 2.03 2.7580(18) 144.5 .
O4 H4 O2 0.84 1.98 2.7240(18) 147.0 .
C16 H16 O1 0.95 2.45 2.778(2) 100.2 .
C26 H26 O1 0.95 2.33 2.695(2) 102.1 .
C32 H32 O4 0.95 2.41 2.773(2) 102.1 .

loop_
_geom_torsion_atom_site_label_1
_geom_torsion_atom_site_label_2
_geom_torsion_atom_site_label_3
_geom_torsion_atom_site_label_4
_geom_torsion
O1 C1 C2 O2 58.41(14)
C21 C1 C2 O2 175.38(12)
C11 C1 C2 O2 -62.69(15)
O1 C1 C2 C3 -62.54(15)
C21 C1 C2 C3 54.42(16)
C11 C1 C2 C3 176.35(13)
O2 C2 C3 O3 -54.00(17)
C1 C2 C3 O3 66.54(16)
O2 C2 C3 C4 67.99(16)
C1 C2 C3 C4 -171.46(12)
O3 C3 C4 O4 61.87(15)
C2 C3 C4 O4 -62.54(16)
O3 C3 C4 C31 -177.21(12)
C2 C3 C4 C31 58.38(16)
O3 C3 C4 C41 -56.59(16)
C2 C3 C4 C41 179.00(13)
O1 C1 C11 C16 29.1(2)
C21 C1 C11 C16 -88.75(19)
C2 C1 C11 C16 149.59(16)
O1 C1 C11 C12 -153.54(15)
C21 C1 C11 C12 88.6(2)
C2 C1 C11 C12 -33.0(2)
C16 C11 C12 C13 0.0(3)
C1 C11 C12 C13 -177.43(17)
C11 C12 C13 C14 0.1(3)
C12 C13 C14 C15 -0.2(3)
C13 C14 C15 C16 0.3(4)
C12 C11 C16 C15 0.1(3)
C1 C11 C16 C15 177.60(18)
C14 C15 C16 C11 -0.3(3)
O1 C1 C21 C22 -176.41(14)
C11 C1 C21 C22 -57.2(2)
C2 C1 C21 C22 65.91(18)
O1 C1 C21 C26 6.7(2)
C11 C1 C21 C26 125.91(16)
C2 C1 C21 C26 -110.97(17)
C26 C21 C22 C23 0.6(3)
C1 C21 C22 C23 -176.37(17)
C21 C22 C23 C24 -0.4(3)
C22 C23 C24 C25 -0.2(3)
C23 C24 C25 C26 0.7(3)
C22 C21 C26 C25 -0.1(3)
C1 C21 C26 C25 176.78(16)
C24 C25 C26 C21 -0.5(3)
O4 C4 C31 C32 0.4(2)
C41 C4 C31 C32 117.81(17)
C3 C4 C31 C32 -119.77(17)
O4 C4 C31 C36 178.66(14)
C41 C4 C31 C36 -64.0(2)
C3 C4 C31 C36 58.45(18)
C36 C31 C32 C33 -1.0(3)
C4 C31 C32 C33 177.24(18)
C31 C32 C33 C34 -0.3(3)
C32 C33 C34 C35 1.1(3)
C33 C34 C35 C36 -0.6(3)
C34 C35 C36 C31 -0.8(3)
C32 C31 C36 C35 1.6(3)
C4 C31 C36 C35 -176.70(16)
O4 C4 C41 C42 -148.62(17)
C31 C4 C41 C42 91.8(2)
C3 C4 C41 C42 -28.7(2)
O4 C4 C41 C46 33.4(2)
C31 C4 C41 C46 -86.16(19)
C3 C4 C41 C46 153.31(16)
C46 C41 C42 C43 -0.2(3)
C4 C41 C42 C43 -178.18(18)
C41 C42 C43 C44 -0.1(3)
C42 C43 C44 C45 0.2(3)
C43 C44 C45 C46 -0.1(3)
C42 C41 C46 C45 0.4(3)
C4 C41 C46 C45 178.41(18)
C44 C45 C46 C41 -0.2(3)
O5_a C51_a C52_a C5_a -0.3(14)
C56_a C51_a C52_a C5_a -178.5(7)
O5_a C51_a C52_a C53_a -127.2(11)
C56_a C51_a C52_a C53_a 54.6(10)
C51_a C52_a C53_a C54_a -55.0(8)
C5_a C52_a C53_a C54_a 178.2(5)
C52_a C53_a C54_a C55_a 57.5(6)
C53_a C54_a C55_a C56_a -55.9(6)
O5_a C51_a C56_a C55_a 128.0(11)
C52_a C51_a C56_a C55_a -53.8(11)
C54_a C55_a C56_a C51_a 52.9(8)
O6_b C61_b C62_b C6_b -6(3)
C66_b C61_b C62_b C6_b -177.0(13)
O6_b C61_b C62_b C63_b 119(2)
C66_b C61_b C62_b C63_b -52.3(19)
C61_b C62_b C63_b C64_b 52.0(15)
C6_b C62_b C63_b C64_b 177.2(10)
C62_b C63_b C64_b C65_b -56.7(14)
C63_b C64_b C65_b C66_b 56.9(13)
O6_b C61_b C66_b C65_b -114(2)
C62_b C61_b C66_b C65_b 56.5(19)
C64_b C65_b C66_b C61_b -55.5(15)
